data_7036291
loop_
_publ_author_name
'Cheisson, Thibault'
'Auffrant, Audrey'

_publ_section_title
;
 Palladium(ii) complexes featuring a mixed
 phosphine-pyridine-iminophosphorane pincer ligand: synthesis and
 reactivity.
;
_journal_issue 5
_journal_name_full 'Dalton transactions (Cambridge, England : 2003)'
_journal_page_first 2069
_journal_page_last 2078
_journal_paper_doi 10.1039/c5dt02789f
_journal_volume 45
_journal_year 2016
_chemical_formula_moiety 'C56 H34 B F15 N2 P2 Pd'
_chemical_formula_sum 'C56 H34 B F15 N2 P2 Pd'
_chemical_formula_weight 1199.00
_space_group_crystal_system triclinic
_space_group_IT_number 2
_space_group_name_Hall '-P 1'
_space_group_name_H-M_alt 'P -1'
_symmetry_space_group_name_Hall '-P 1'
_symmetry_space_group_name_H-M 'P -1'
_atom_sites_solution_hydrogens mixed
_audit_creation_method SHELXL-2014/7
_audit_update_record
;
2015-07-22 deposited with the CCDC.
2015-08-25 downloaded from the CCDC.
;
_cell_angle_alpha 78.966(1)
_cell_angle_beta 69.404(1)
_cell_angle_gamma 72.013(1)
_cell_formula_units_Z 2
_cell_length_a 14.503(1)
_cell_length_b 14.797(1)
_cell_length_c 17.647(1)
_cell_measurement_reflns_used 11636
_cell_measurement_temperature 150.0(1)
_cell_measurement_theta_max 30.034
_cell_measurement_theta_min 0.998
_cell_volume 3357.2(4)
_computing_cell_refinement 'DENZO (Otwinowski & Minor, 1997) & COLLECT'
_computing_data_collection 'COLLECT (Hooft, R.W.W., 1998)'
_computing_data_reduction 'DENZO & COLLECT'
_computing_molecular_graphics 'PLATON (Spek, 2009)'
_computing_structure_refinement 'SHELXL-2014/7 (Sheldrick, 2014)'
_computing_structure_solution 'SIR97 (Altomare et al., 1999)'
_diffrn_ambient_temperature 150.0(1)
_diffrn_measured_fraction_theta_full 0.984
_diffrn_measured_fraction_theta_max 0.973
_diffrn_measurement_device_type 'Kappa APEX II'
_diffrn_measurement_method 'phi and omega scans'
_diffrn_radiation_type MoK\a
_diffrn_radiation_wavelength 0.71069
_diffrn_reflns_av_R_equivalents 0.0333
_diffrn_reflns_av_unetI/netI 0.0431
_diffrn_reflns_laue_measured_fraction_full 0.984
_diffrn_reflns_laue_measured_fraction_max 0.973
_diffrn_reflns_limit_h_max 11
_diffrn_reflns_limit_h_min -20
_diffrn_reflns_limit_k_max 19
_diffrn_reflns_limit_k_min -20
_diffrn_reflns_limit_l_max 20
_diffrn_reflns_limit_l_min -24
_diffrn_reflns_number 36178
_diffrn_reflns_point_group_measured_fraction_full 0.984
_diffrn_reflns_point_group_measured_fraction_max 0.973
_diffrn_reflns_theta_full 25.240
_diffrn_reflns_theta_max 30.032
_diffrn_reflns_theta_min 2.753
_exptl_absorpt_coefficient_mu 0.397
_exptl_absorpt_correction_T_max 1.25107
_exptl_absorpt_correction_T_min 0.840297
_exptl_absorpt_correction_type multi-scan
_exptl_absorpt_process_details DENZO/SCALEPACK
_exptl_crystal_colour Colorless
_exptl_crystal_density_diffrn 1.186
_exptl_crystal_description Block
_exptl_crystal_F_000 1200
_exptl_crystal_size_max 0.180
_exptl_crystal_size_mid 0.160
_exptl_crystal_size_min 0.060
_refine_diff_density_max 0.448
_refine_diff_density_min -0.675
_refine_diff_density_rms 0.082
_refine_ls_extinction_method none
_refine_ls_goodness_of_fit_ref 1.050
_refine_ls_hydrogen_treatment mixed
_refine_ls_matrix_type full
_refine_ls_number_parameters 704
_refine_ls_number_reflns 19127
_refine_ls_number_restraints 0
_refine_ls_restrained_S_all 1.050
_refine_ls_R_factor_all 0.0557
_refine_ls_R_factor_gt 0.0454
_refine_ls_shift/su_max 0.002
_refine_ls_shift/su_mean 0.000
_refine_ls_structure_factor_coef Fsqd
_refine_ls_weighting_details 'w=1/[\s^2^(Fo^2^)+(0.0489P)^2^+4.2631P] where P=(Fo^2^+2Fc^2^)/3'
_refine_ls_weighting_scheme calc
_refine_ls_wR_factor_gt 0.1158
_refine_ls_wR_factor_ref 0.1241
_reflns_Friedel_coverage 0.000
_reflns_number_gt 16272
_reflns_number_total 19127
_reflns_threshold_expression 'I > 2\s(I)'
_cod_data_source_file c5dt02789f2.cif
_cod_data_source_block tc622
_cod_depositor_comments 'Adding full bibliography for 7036288--7036291.cif.'
_cod_database_code 7036291
_shelx_shelxl_version_number 2014/7
_shelx_space_group_comment
;
The symmetry employed for this shelxl refinement is uniquely defined
by the following loop, which should always be used as a source of
symmetry information in preference to the above space-group names.
They are only intended as comments.
;
_shelx_estimated_absorpt_t_min 0.932
_shelx_estimated_absorpt_t_max 0.977

loop_
_space_group_symop_operation_xyz
'x, y, z'
'-x, -y, -z'

loop_
_atom_site_label
_atom_site_type_symbol
_atom_site_fract_x
_atom_site_fract_y
_atom_site_fract_z
_atom_site_U_iso_or_equiv
_atom_site_adp_type
_atom_site_occupancy
_atom_site_site_symmetry_order
_atom_site_calc_flag
_atom_site_refinement_flags_posn
_atom_site_refinement_flags_adp
Pd1 Pd 0.52368(2) 0.16220(2) 0.22386(2) 0.02010(5) Uani 1 1 d . .
P1 P 0.76090(4) 0.12907(4) 0.08612(3) 0.02155(11) Uani 1 1 d . .
P2 P 0.38780(4) 0.17262(4) 0.33304(3) 0.01888(10) Uani 1 1 d . .
F1 F 0.07596(11) 0.46222(11) 0.20161(9) 0.0318(3) Uani 1 1 d . .
F2 F -0.07163(13) 0.61743(13) 0.25141(10) 0.0428(4) Uani 1 1 d . .
F3 F -0.09362(13) 0.69082(12) 0.38898(11) 0.0458(4) Uani 1 1 d . .
F4 F 0.04029(13) 0.60141(11) 0.47551(9) 0.0385(4) Uani 1 1 d . .
F5 F 0.18019(11) 0.44587(10) 0.43291(8) 0.0278(3) Uani 1 1 d . .
F6 F 0.12663(10) 0.27332(10) 0.44129(8) 0.0253(3) Uani 1 1 d . .
F7 F -0.02209(13) 0.18512(12) 0.49622(9) 0.0387(4) Uani 1 1 d . .
F8 F -0.09539(14) 0.13829(13) 0.38983(11) 0.0457(4) Uani 1 1 d . .
F9 F -0.01739(13) 0.18551(13) 0.22803(10) 0.0393(4) Uani 1 1 d . .
F10 F 0.13070(11) 0.27221(11) 0.17109(8) 0.0302(3) Uani 1 1 d . .
F11 F 0.32287(11) 0.18766(9) 0.17066(8) 0.0261(3) Uani 1 1 d . .
F12 F 0.44661(12) 0.19594(11) 0.01881(9) 0.0351(3) Uani 1 1 d . .
F13 F 0.48232(14) 0.36532(13) -0.05921(9) 0.0446(4) Uani 1 1 d . .
F14 F 0.38515(14) 0.52779(12) 0.01931(10) 0.0414(4) Uani 1 1 d . .
F15 F 0.26276(11) 0.52177(10) 0.16971(9) 0.0287(3) Uani 1 1 d . .
N1 N 0.65427(14) 0.19703(14) 0.13331(12) 0.0241(4) Uani 1 1 d . .
N2 N 0.48025(14) 0.30925(12) 0.22579(11) 0.0194(3) Uani 1 1 d . .
C1 C 0.54915(17) 0.35549(15) 0.17627(13) 0.0219(4) Uani 1 1 d . .
C2 C 0.54010(19) 0.44954(16) 0.18477(16) 0.0284(5) Uani 1 1 d . .
H2 H 0.5890 0.4818 0.1495 0.034 Uiso 1 1 calc R U
C3 C 0.45791(19) 0.49498(16) 0.24602(16) 0.0282(5) Uani 1 1 d . .
H3 H 0.4510 0.5586 0.2543 0.034 Uiso 1 1 calc R U
C4 C 0.38576(18) 0.44749(16) 0.29520(14) 0.0244(4) Uani 1 1 d . .
H4 H 0.3292 0.4786 0.3371 0.029 Uiso 1 1 calc R U
C5 C 0.39636(16) 0.35442(15) 0.28301(13) 0.0200(4) Uani 1 1 d . .
C6 C 0.63178(18) 0.30019(17) 0.10907(15) 0.0267(5) Uani 1 1 d . .
H6A H 0.605(2) 0.315(2) 0.0547(18) 0.032 Uiso 1 1 d . U
H6B H 0.692(2) 0.321(2) 0.0950(18) 0.032 Uiso 1 1 d . U
C7 C 0.31540(16) 0.30076(15) 0.32500(12) 0.0187(4) Uani 1 1 d . .
H7 H 0.281(2) 0.317(2) 0.3787(17) 0.022 Uiso 1 1 d . U
C8 C 0.75841(18) 0.06731(17) 0.00836(15) 0.0264(4) Uani 1 1 d . .
C9 C 0.8476(2) 0.0333(2) -0.05465(17) 0.0379(6) Uani 1 1 d . .
H9 H 0.9105 0.0428 -0.0570 0.045 Uiso 1 1 calc R U
C10 C 0.8439(3) -0.0145(2) -0.1139(2) 0.0455(7) Uani 1 1 d . .
H10 H 0.9043 -0.0372 -0.1568 0.055 Uiso 1 1 calc R U
C11 C 0.7533(3) -0.0291(2) -0.1106(2) 0.0463(7) Uani 1 1 d . .
H11 H 0.7517 -0.0626 -0.1508 0.056 Uiso 1 1 calc R U
C12 C 0.6646(3) 0.0046(2) -0.0493(2) 0.0469(7) Uani 1 1 d . .
H12 H 0.6023 -0.0056 -0.0474 0.056 Uiso 1 1 calc R U
C13 C 0.6667(2) 0.0539(2) 0.01016(17) 0.0342(5) Uani 1 1 d . .
H13 H 0.6055 0.0782 0.0518 0.041 Uiso 1 1 calc R U
C14 C 0.80780(18) 0.04069(17) 0.15909(15) 0.0258(4) Uani 1 1 d . .
C15 C 0.8583(2) -0.0535(2) 0.14362(18) 0.0396(6) Uani 1 1 d . .
H15 H 0.8706 -0.0741 0.0923 0.048 Uiso 1 1 calc R U
C16 C 0.8908(3) -0.1171(2) 0.2034(2) 0.0558(9) Uani 1 1 d . .
H16 H 0.9248 -0.1817 0.1930 0.067 Uiso 1 1 calc R U
C17 C 0.8743(3) -0.0877(3) 0.2777(2) 0.0534(9) Uani 1 1 d . .
H17 H 0.8971 -0.1321 0.3181 0.064 Uiso 1 1 calc R U
C18 C 0.8248(3) 0.0060(2) 0.2938(2) 0.0463(7) Uani 1 1 d . .
H18 H 0.8141 0.0263 0.3449 0.056 Uiso 1 1 calc R U
C19 C 0.7909(2) 0.07029(19) 0.23448(17) 0.0347(6) Uani 1 1 d . .
H19 H 0.7562 0.1346 0.2453 0.042 Uiso 1 1 calc R U
C20 C 0.85546(17) 0.19493(17) 0.03277(14) 0.0240(4) Uani 1 1 d . .
C21 C 0.84516(19) 0.2556(2) -0.03662(15) 0.0311(5) Uani 1 1 d . .
H21 H 0.7916 0.2587 -0.0569 0.037 Uiso 1 1 calc R U
C22 C 0.9127(2) 0.3112(2) -0.07597(17) 0.0363(6) Uani 1 1 d . .
H22 H 0.9047 0.3533 -0.1225 0.044 Uiso 1 1 calc R U
C23 C 0.9921(2) 0.3053(2) -0.04719(18) 0.0403(6) Uani 1 1 d . .
H23 H 1.0392 0.3425 -0.0748 0.048 Uiso 1 1 calc R U
C24 C 1.0029(2) 0.2457(2) 0.02127(19) 0.0433(7) Uani 1 1 d . .
H24 H 1.0570 0.2427 0.0410 0.052 Uiso 1 1 calc R U
C25 C 0.9350(2) 0.1899(2) 0.06179(16) 0.0329(5) Uani 1 1 d . .
H25 H 0.9428 0.1488 0.1088 0.040 Uiso 1 1 calc R U
C26 C 0.30576(16) 0.09126(15) 0.36481(13) 0.0209(4) Uani 1 1 d . .
C27 C 0.30559(19) 0.03806(16) 0.30766(14) 0.0260(4) Uani 1 1 d . .
H27 H 0.3474 0.0453 0.2529 0.031 Uiso 1 1 calc R U
C28 C 0.2453(2) -0.02530(19) 0.32971(17) 0.0348(6) Uani 1 1 d . .
H28 H 0.2457 -0.0607 0.2899 0.042 Uiso 1 1 calc R U
C29 C 0.1843(2) -0.03720(19) 0.40963(18) 0.0370(6) Uani 1 1 d . .
H29 H 0.1424 -0.0801 0.4247 0.044 Uiso 1 1 calc R U
C30 C 0.1851(2) 0.01393(19) 0.46723(16) 0.0325(5) Uani 1 1 d . .
H30 H 0.1437 0.0057 0.5221 0.039 Uiso 1 1 calc R U
C31 C 0.24587(18) 0.07725(17) 0.44579(14) 0.0264(4) Uani 1 1 d . .
H31 H 0.2467 0.1110 0.4861 0.032 Uiso 1 1 calc R U
C32 C 0.42936(19) 0.16308(17) 0.42187(15) 0.0269(5) Uani 1 1 d . .
C33 C 0.5272(2) 0.1085(2) 0.41895(18) 0.0369(6) Uani 1 1 d . .
H33 H 0.5710 0.0789 0.3711 0.044 Uiso 1 1 calc R U
C34 C 0.5618(3) 0.0966(2) 0.4854(2) 0.0497(8) Uani 1 1 d . .
H34 H 0.6291 0.0592 0.4825 0.060 Uiso 1 1 calc R U
C35 C 0.4991(3) 0.1387(2) 0.5551(2) 0.0555(10) Uani 1 1 d . .
H35 H 0.5230 0.1303 0.6004 0.067 Uiso 1 1 calc R U
C36 C 0.4017(3) 0.1930(3) 0.55947(19) 0.0532(9) Uani 1 1 d . .
H36 H 0.3584 0.2214 0.6081 0.064 Uiso 1 1 calc R U
C37 C 0.3658(3) 0.2069(2) 0.49305(16) 0.0377(6) Uani 1 1 d . .
H37 H 0.2990 0.2456 0.4960 0.045 Uiso 1 1 calc R U
C38 C 0.5633(2) 0.01588(17) 0.22704(18) 0.0355(6) Uani 1 1 d . .
H38A H 0.5321 -0.0111 0.2820 0.053 Uiso 1 1 calc R U
H38B H 0.6378 -0.0084 0.2121 0.053 Uiso 1 1 calc R U
H38C H 0.5390 -0.0026 0.1885 0.053 Uiso 1 1 calc R U
C39 C 0.14102(17) 0.44439(15) 0.31153(13) 0.0220(4) Uani 1 1 d . .
C40 C 0.07048(18) 0.49364(17) 0.27054(14) 0.0252(4) Uani 1 1 d . .
C41 C -0.00739(19) 0.57439(19) 0.29465(16) 0.0318(5) Uani 1 1 d . .
C42 C -0.01884(19) 0.61172(18) 0.36440(16) 0.0330(6) Uani 1 1 d . .
C43 C 0.04770(19) 0.56651(17) 0.40817(14) 0.0289(5) Uani 1 1 d . .
C44 C 0.12359(17) 0.48487(16) 0.38181(14) 0.0239(4) Uani 1 1 d . .
C45 C 0.14163(16) 0.27478(15) 0.30309(13) 0.0214(4) Uani 1 1 d . .
C46 C 0.09529(17) 0.25052(16) 0.38529(13) 0.0226(4) Uani 1 1 d . .
C47 C 0.01749(18) 0.20579(17) 0.41549(15) 0.0279(5) Uani 1 1 d . .
C48 C -0.0192(2) 0.18194(18) 0.36209(16) 0.0315(5) Uani 1 1 d . .
C49 C 0.02093(19) 0.20583(18) 0.28031(16) 0.0288(5) Uani 1 1 d . .
C50 C 0.09905(17) 0.25076(17) 0.25221(14) 0.0243(4) Uani 1 1 d . .
C51 C 0.28475(16) 0.35331(15) 0.18007(12) 0.0202(4) Uani 1 1 d . .
C52 C 0.33613(17) 0.27433(16) 0.13608(13) 0.0214(4) Uani 1 1 d . .
C53 C 0.40174(18) 0.27624(17) 0.05688(14) 0.0258(4) Uani 1 1 d . .
C54 C 0.41970(19) 0.36191(19) 0.01737(14) 0.0290(5) Uani 1 1 d . .
C55 C 0.37046(19) 0.44267(18) 0.05726(14) 0.0282(5) Uani 1 1 d . .
C56 C 0.30552(17) 0.43789(16) 0.13627(13) 0.0221(4) Uani 1 1 d . .
B1 B 0.22303(18) 0.34116(17) 0.27832(14) 0.0194(4) Uani 1 1 d . .

loop_
_atom_site_aniso_label
_atom_site_aniso_U_11
_atom_site_aniso_U_22
_atom_site_aniso_U_33
_atom_site_aniso_U_23
_atom_site_aniso_U_13
_atom_site_aniso_U_12
Pd1 0.01945(8) 0.01481(8) 0.02186(8) -0.00191(5) -0.00205(6) -0.00371(6)
P1 0.0184(2) 0.0213(3) 0.0220(3) -0.0041(2) -0.0037(2) -0.0029(2)
P2 0.0203(2) 0.0155(2) 0.0186(2) -0.00083(18) -0.00407(19) -0.00448(19)
F1 0.0315(7) 0.0332(8) 0.0279(7) -0.0030(6) -0.0120(6) -0.0013(6)
F2 0.0325(8) 0.0404(9) 0.0411(9) 0.0039(7) -0.0128(7) 0.0072(7)
F3 0.0401(9) 0.0296(8) 0.0436(9) -0.0072(7) -0.0026(7) 0.0141(7)
F4 0.0421(9) 0.0301(8) 0.0319(8) -0.0149(6) -0.0006(7) 0.0007(7)
F5 0.0295(7) 0.0257(7) 0.0242(6) -0.0076(5) -0.0068(5) 0.0000(6)
F6 0.0262(7) 0.0263(7) 0.0197(6) -0.0038(5) -0.0027(5) -0.0058(5)
F7 0.0381(8) 0.0437(9) 0.0267(7) 0.0028(6) 0.0042(6) -0.0204(7)
F8 0.0413(9) 0.0461(10) 0.0540(11) 0.0011(8) -0.0068(8) -0.0305(8)
F9 0.0379(8) 0.0451(9) 0.0452(9) -0.0091(7) -0.0159(7) -0.0187(7)
F10 0.0306(7) 0.0392(8) 0.0222(6) -0.0027(6) -0.0067(5) -0.0130(6)
F11 0.0292(7) 0.0196(6) 0.0273(7) -0.0015(5) -0.0059(5) -0.0069(5)
F12 0.0384(8) 0.0321(8) 0.0262(7) -0.0114(6) -0.0027(6) -0.0006(6)
F13 0.0489(10) 0.0443(10) 0.0212(7) 0.0004(7) 0.0086(7) -0.0102(8)
F14 0.0477(10) 0.0295(8) 0.0329(8) 0.0108(6) 0.0003(7) -0.0137(7)
F15 0.0315(7) 0.0193(6) 0.0283(7) -0.0009(5) -0.0024(6) -0.0059(5)
N1 0.0207(8) 0.0211(9) 0.0241(9) -0.0006(7) -0.0003(7) -0.0055(7)
N2 0.0219(8) 0.0149(8) 0.0194(8) -0.0014(6) -0.0049(7) -0.0040(7)
C1 0.0224(10) 0.0173(9) 0.0229(10) 0.0002(8) -0.0052(8) -0.0045(8)
C2 0.0290(11) 0.0177(10) 0.0354(12) 0.0005(9) -0.0056(10) -0.0089(9)
C3 0.0316(12) 0.0169(10) 0.0355(12) -0.0029(9) -0.0072(10) -0.0089(9)
C4 0.0238(10) 0.0178(10) 0.0301(11) -0.0064(8) -0.0049(9) -0.0051(8)
C5 0.0204(9) 0.0177(9) 0.0220(9) -0.0011(7) -0.0072(8) -0.0047(7)
C6 0.0236(10) 0.0209(10) 0.0271(11) 0.0009(8) 0.0006(9) -0.0060(8)
C7 0.0201(9) 0.0152(9) 0.0178(9) -0.0027(7) -0.0033(7) -0.0030(7)
C8 0.0254(11) 0.0252(11) 0.0279(11) -0.0071(9) -0.0083(9) -0.0029(9)
C9 0.0297(13) 0.0440(16) 0.0381(14) -0.0181(12) -0.0087(11) -0.0007(11)
C10 0.0482(17) 0.0452(17) 0.0419(16) -0.0197(13) -0.0148(13) -0.0007(14)
C11 0.070(2) 0.0355(15) 0.0452(17) -0.0100(13) -0.0301(16) -0.0124(15)
C12 0.0571(19) 0.0513(18) 0.0473(17) -0.0051(14) -0.0248(15) -0.0252(16)
C13 0.0325(13) 0.0376(14) 0.0356(13) -0.0040(11) -0.0122(11) -0.0114(11)
C14 0.0218(10) 0.0232(11) 0.0303(11) -0.0010(9) -0.0081(9) -0.0039(8)
C15 0.0403(15) 0.0274(13) 0.0380(14) -0.0045(11) -0.0063(12) 0.0032(11)
C16 0.058(2) 0.0311(15) 0.058(2) 0.0002(14) -0.0173(17) 0.0134(14)
C17 0.056(2) 0.0439(18) 0.0518(19) 0.0139(15) -0.0258(16) -0.0012(15)
C18 0.0586(19) 0.0457(17) 0.0401(16) 0.0040(13) -0.0277(15) -0.0121(15)
C19 0.0436(15) 0.0269(12) 0.0360(13) 0.0014(10) -0.0190(12) -0.0075(11)
C20 0.0207(10) 0.0255(11) 0.0233(10) -0.0052(8) -0.0032(8) -0.0051(8)
C21 0.0234(11) 0.0418(14) 0.0254(11) 0.0001(10) -0.0049(9) -0.0099(10)
C22 0.0295(12) 0.0438(15) 0.0308(13) 0.0017(11) -0.0046(10) -0.0116(11)
C23 0.0337(14) 0.0476(17) 0.0397(15) 0.0024(12) -0.0057(11) -0.0215(13)
C24 0.0336(14) 0.0569(19) 0.0473(16) 0.0048(14) -0.0165(12) -0.0242(13)
C25 0.0291(12) 0.0414(14) 0.0320(12) 0.0011(11) -0.0124(10) -0.0140(11)
C26 0.0215(9) 0.0141(9) 0.0236(10) 0.0009(7) -0.0050(8) -0.0037(7)
C27 0.0317(12) 0.0203(10) 0.0240(10) -0.0014(8) -0.0045(9) -0.0094(9)
C28 0.0441(15) 0.0253(12) 0.0398(14) -0.0029(10) -0.0121(12) -0.0171(11)
C29 0.0394(14) 0.0277(12) 0.0445(15) 0.0047(11) -0.0091(12) -0.0192(11)
C30 0.0300(12) 0.0294(12) 0.0309(12) 0.0084(10) -0.0032(10) -0.0121(10)
C31 0.0275(11) 0.0235(11) 0.0243(10) 0.0016(8) -0.0056(9) -0.0067(9)
C32 0.0343(12) 0.0220(10) 0.0289(11) 0.0036(8) -0.0155(10) -0.0107(9)
C33 0.0389(14) 0.0337(13) 0.0414(15) 0.0092(11) -0.0211(12) -0.0120(11)
C34 0.061(2) 0.0481(18) 0.0559(19) 0.0202(15) -0.0421(17) -0.0232(16)
C35 0.096(3) 0.0422(17) 0.054(2) 0.0183(15) -0.055(2) -0.0320(19)
C36 0.094(3) 0.0463(18) 0.0306(14) 0.0017(13) -0.0300(17) -0.0256(19)
C37 0.0546(17) 0.0325(13) 0.0289(12) -0.0025(10) -0.0184(12) -0.0094(12)
C38 0.0305(12) 0.0156(10) 0.0471(15) -0.0039(10) 0.0037(11) -0.0054(9)
C39 0.0210(9) 0.0193(10) 0.0202(9) 0.0005(8) -0.0020(8) -0.0044(8)
C40 0.0245(10) 0.0228(10) 0.0229(10) 0.0000(8) -0.0036(8) -0.0044(8)
C41 0.0232(11) 0.0301(12) 0.0324(12) 0.0049(10) -0.0069(9) -0.0006(9)
C42 0.0273(12) 0.0217(11) 0.0309(12) -0.0001(9) 0.0037(9) 0.0040(9)
C43 0.0301(12) 0.0228(11) 0.0232(10) -0.0049(8) 0.0030(9) -0.0036(9)
C44 0.0220(10) 0.0209(10) 0.0219(10) -0.0023(8) -0.0011(8) -0.0028(8)
C45 0.0198(9) 0.0196(9) 0.0204(9) -0.0016(7) -0.0023(8) -0.0041(8)
C46 0.0199(9) 0.0208(10) 0.0224(10) -0.0018(8) -0.0031(8) -0.0032(8)
C47 0.0254(11) 0.0253(11) 0.0257(11) 0.0006(9) 0.0007(9) -0.0084(9)
C48 0.0278(11) 0.0270(12) 0.0374(13) -0.0001(10) -0.0037(10) -0.0135(10)
C49 0.0269(11) 0.0259(11) 0.0359(13) -0.0045(9) -0.0106(10) -0.0083(9)
C50 0.0225(10) 0.0251(11) 0.0223(10) -0.0010(8) -0.0037(8) -0.0065(8)
C51 0.0193(9) 0.0219(10) 0.0178(9) -0.0008(7) -0.0046(7) -0.0049(8)
C52 0.0219(10) 0.0215(10) 0.0204(9) 0.0009(8) -0.0067(8) -0.0070(8)
C53 0.0262(11) 0.0239(11) 0.0234(10) -0.0055(8) -0.0056(8) -0.0015(9)
C54 0.0266(11) 0.0347(13) 0.0169(10) -0.0009(9) 0.0009(8) -0.0057(10)
C55 0.0291(11) 0.0268(11) 0.0244(11) 0.0045(9) -0.0049(9) -0.0095(9)
C56 0.0210(9) 0.0209(10) 0.0216(10) -0.0023(8) -0.0051(8) -0.0032(8)
B1 0.0209(10) 0.0166(10) 0.0173(10) -0.0023(8) -0.0031(8) -0.0031(8)

loop_
_atom_type_symbol
_atom_type_description
_atom_type_scat_dispersion_real
_atom_type_scat_dispersion_imag
_atom_type_scat_source
C C 0.0033 0.0016 'International Tables Vol C Tables 4.2.6.8 and 6.1.1.4'
H H 0.0000 0.0000 'International Tables Vol C Tables 4.2.6.8 and 6.1.1.4'
B B 0.0013 0.0007 'International Tables Vol C Tables 4.2.6.8 and 6.1.1.4'
F F 0.0171 0.0103 'International Tables Vol C Tables 4.2.6.8 and 6.1.1.4'
N N 0.0061 0.0033 'International Tables Vol C Tables 4.2.6.8 and 6.1.1.4'
P P 0.1023 0.0942 'International Tables Vol C Tables 4.2.6.8 and 6.1.1.4'
Pd Pd -0.9988 1.0072 'International Tables Vol C Tables 4.2.6.8 and 6.1.1.4'

loop_
_geom_angle_atom_site_label_1
_geom_angle_atom_site_label_2
_geom_angle_atom_site_label_3
_geom_angle
C38 Pd1 N2 177.60(9)
C38 Pd1 N1 101.95(9)
N2 Pd1 N1 80.11(7)
C38 Pd1 P2 95.81(7)
N2 Pd1 P2 81.95(5)
N1 Pd1 P2 159.60(6)
N1 P1 C14 108.65(11)
N1 P1 C8 115.81(11)
C14 P1 C8 107.91(11)
N1 P1 C20 111.83(10)
C14 P1 C20 108.39(11)
C8 P1 C20 103.94(11)
C26 P2 C32 103.00(10)
C26 P2 C7 112.95(10)
C32 P2 C7 102.82(10)
C26 P2 Pd1 124.66(7)
C32 P2 Pd1 107.84(8)
C7 P2 Pd1 103.54(7)
C6 N1 P1 119.37(15)
C6 N1 Pd1 110.17(14)
P1 N1 Pd1 130.16(11)
C1 N2 C5 121.11(18)
C1 N2 Pd1 115.80(14)
C5 N2 Pd1 122.11(14)
N2 C1 C2 121.3(2)
N2 C1 C6 115.40(19)
C2 C1 C6 123.2(2)
C3 C2 C1 118.2(2)
C3 C2 H2 120.9
C1 C2 H2 120.9
C2 C3 C4 119.9(2)
C2 C3 H3 120.0
C4 C3 H3 120.0
C3 C4 C5 119.9(2)
C3 C4 H4 120.1
C5 C4 H4 120.1
N2 C5 C4 119.4(2)
N2 C5 C7 116.26(18)
C4 C5 C7 124.18(19)
N1 C6 C1 111.39(18)
N1 C6 H6A 108.9(16)
C1 C6 H6A 108.3(16)
N1 C6 H6B 109.5(19)
C1 C6 H6B 109.8(18)
H6A C6 H6B 109(2)
C5 C7 B1 108.00(16)
C5 C7 P2 104.99(14)
B1 C7 P2 122.89(14)
C5 C7 H7 110.6(17)
B1 C7 H7 104.4(17)
P2 C7 H7 105.8(17)
C13 C8 C9 119.3(2)
C13 C8 P1 119.87(19)
C9 C8 P1 120.8(2)
C10 C9 C8 119.8(3)
C10 C9 H9 120.1
C8 C9 H9 120.1
C11 C10 C9 120.4(3)
C11 C10 H10 119.8
C9 C10 H10 119.8
C10 C11 C12 120.5(3)
C10 C11 H11 119.8
C12 C11 H11 119.8
C11 C12 C13 119.9(3)
C11 C12 H12 120.1
C13 C12 H12 120.1
C8 C13 C12 120.1(3)
C8 C13 H13 119.9
C12 C13 H13 119.9
C15 C14 C19 119.7(2)
C15 C14 P1 123.2(2)
C19 C14 P1 117.10(18)
C16 C15 C14 119.6(3)
C16 C15 H15 120.2
C14 C15 H15 120.2
C17 C16 C15 120.7(3)
C17 C16 H16 119.7
C15 C16 H16 119.7
C16 C17 C18 120.4(3)
C16 C17 H17 119.8
C18 C17 H17 119.8
C17 C18 C19 119.4(3)
C17 C18 H18 120.3
C19 C18 H18 120.3
C18 C19 C14 120.3(3)
C18 C19 H19 119.9
C14 C19 H19 119.9
C25 C20 C21 119.5(2)
C25 C20 P1 121.40(19)
C21 C20 P1 118.97(18)
C22 C21 C20 120.4(2)
C22 C21 H21 119.8
C20 C21 H21 119.8
C21 C22 C23 119.8(3)
C21 C22 H22 120.1
C23 C22 H22 120.1
C24 C23 C22 120.3(3)
C24 C23 H23 119.8
C22 C23 H23 119.8
C23 C24 C25 120.5(3)
C23 C24 H24 119.8
C25 C24 H24 119.8
C24 C25 C20 119.5(3)
C24 C25 H25 120.2
C20 C25 H25 120.2
C27 C26 C31 118.5(2)
C27 C26 P2 119.26(17)
C31 C26 P2 122.16(18)
C28 C27 C26 120.9(2)
C28 C27 H27 119.5
C26 C27 H27 119.5
C27 C28 C29 120.2(2)
C27 C28 H28 119.9
C29 C28 H28 119.9
C30 C29 C28 119.4(2)
C30 C29 H29 120.3
C28 C29 H29 120.3
C29 C30 C31 120.7(2)
C29 C30 H30 119.6
C31 C30 H30 119.6
C30 C31 C26 120.1(2)
C30 C31 H31 119.9
C26 C31 H31 119.9
C33 C32 C37 118.8(2)
C33 C32 P2 118.3(2)
C37 C32 P2 122.9(2)
C32 C33 C34 120.8(3)
C32 C33 H33 119.6
C34 C33 H33 119.6
C35 C34 C33 120.3(3)
C35 C34 H34 119.9
C33 C34 H34 119.9
C34 C35 C36 119.9(3)
C34 C35 H35 120.0
C36 C35 H35 120.0
C35 C36 C37 120.7(3)
C35 C36 H36 119.7
C37 C36 H36 119.7
C36 C37 C32 119.5(3)
C36 C37 H37 120.2
C32 C37 H37 120.2
Pd1 C38 H38A 109.5
Pd1 C38 H38B 109.5
H38A C38 H38B 109.5
Pd1 C38 H38C 109.5
H38A C38 H38C 109.5
H38B C38 H38C 109.5
C44 C39 C40 112.4(2)
C44 C39 B1 128.8(2)
C40 C39 B1 118.39(19)
F1 C40 C41 115.1(2)
F1 C40 C39 119.7(2)
C41 C40 C39 125.2(2)
F2 C41 C42 119.5(2)
F2 C41 C40 121.3(2)
C42 C41 C40 119.2(2)
F3 C42 C43 120.8(2)
F3 C42 C41 120.4(2)
C43 C42 C41 118.8(2)
F4 C43 C42 120.6(2)
F4 C43 C44 119.7(2)
C42 C43 C44 119.6(2)
F5 C44 C43 113.0(2)
F5 C44 C39 122.18(19)
C43 C44 C39 124.8(2)
C46 C45 C50 112.8(2)
C46 C45 B1 118.62(19)
C50 C45 B1 127.77(19)
F6 C46 C47 116.0(2)
F6 C46 C45 118.8(2)
C47 C46 C45 125.2(2)
F7 C47 C48 120.2(2)
F7 C47 C46 120.7(2)
C48 C47 C46 119.1(2)
F8 C48 C49 120.6(2)
F8 C48 C47 120.4(2)
C49 C48 C47 119.0(2)
F9 C49 C48 119.1(2)
F9 C49 C50 120.6(2)
C48 C49 C50 120.3(2)
F10 C50 C49 114.8(2)
F10 C50 C45 121.5(2)
C49 C50 C45 123.6(2)
C52 C51 C56 112.96(19)
C52 C51 B1 121.08(19)
C56 C51 B1 125.14(19)
F11 C52 C53 115.5(2)
F11 C52 C51 119.48(19)
C53 C52 C51 125.1(2)
F12 C53 C54 120.3(2)
F12 C53 C52 120.6(2)
C54 C53 C52 119.0(2)
F13 C54 C55 121.3(2)
F13 C54 C53 119.9(2)
C55 C54 C53 118.7(2)
F14 C55 C54 119.8(2)
F14 C55 C56 119.6(2)
C54 C55 C56 120.6(2)
F15 C56 C55 115.2(2)
F15 C56 C51 121.13(19)
C55 C56 C51 123.7(2)
C51 B1 C45 114.41(17)
C51 B1 C39 111.72(17)
C45 B1 C39 99.21(16)
C51 B1 C7 105.58(16)
C45 B1 C7 114.29(17)
C39 B1 C7 111.81(17)

loop_
_geom_bond_atom_site_label_1
_geom_bond_atom_site_label_2
_geom_bond_distance
Pd1 C38 2.056(2)
Pd1 N2 2.0734(18)
Pd1 N1 2.1364(18)
Pd1 P2 2.2078(6)
P1 N1 1.597(2)
P1 C14 1.804(2)
P1 C8 1.804(2)
P1 C20 1.812(2)
P2 C26 1.827(2)
P2 C32 1.835(2)
P2 C7 1.868(2)
F1 C40 1.352(3)
F2 C41 1.343(3)
F3 C42 1.347(3)
F4 C43 1.342(3)
F5 C44 1.360(3)
F6 C46 1.355(3)
F7 C47 1.349(3)
F8 C48 1.348(3)
F9 C49 1.349(3)
F10 C50 1.347(3)
F11 C52 1.351(2)
F12 C53 1.344(3)
F13 C54 1.339(3)
F14 C55 1.350(3)
F15 C56 1.349(3)
N1 C6 1.470(3)
N2 C1 1.345(3)
N2 C5 1.356(3)
C1 C2 1.389(3)
C1 C6 1.509(3)
C2 C3 1.385(3)
C2 H2 0.9500
C3 C4 1.387(3)
C3 H3 0.9500
C4 C5 1.388(3)
C4 H4 0.9500
C5 C7 1.515(3)
C6 H6A 1.12(3)
C6 H6B 0.95(3)
C7 B1 1.710(3)
C7 H7 0.94(3)
C8 C13 1.393(4)
C8 C9 1.401(3)
C9 C10 1.394(4)
C9 H9 0.9500
C10 C11 1.377(5)
C10 H10 0.9500
C11 C12 1.380(5)
C11 H11 0.9500
C12 C13 1.401(4)
C12 H12 0.9500
C13 H13 0.9500
C14 C15 1.388(3)
C14 C19 1.396(4)
C15 C16 1.384(4)
C15 H15 0.9500
C16 C17 1.379(5)
C16 H16 0.9500
C17 C18 1.383(5)
C17 H17 0.9500
C18 C19 1.390(4)
C18 H18 0.9500
C19 H19 0.9500
C20 C25 1.395(3)
C20 C21 1.397(3)
C21 C22 1.386(4)
C21 H21 0.9500
C22 C23 1.386(4)
C22 H22 0.9500
C23 C24 1.379(4)
C23 H23 0.9500
C24 C25 1.394(4)
C24 H24 0.9500
C25 H25 0.9500
C26 C27 1.394(3)
C26 C31 1.401(3)
C27 C28 1.387(3)
C27 H27 0.9500
C28 C29 1.388(4)
C28 H28 0.9500
C29 C30 1.383(4)
C29 H29 0.9500
C30 C31 1.392(3)
C30 H30 0.9500
C31 H31 0.9500
C32 C33 1.387(4)
C32 C37 1.405(4)
C33 C34 1.392(4)
C33 H33 0.9500
C34 C35 1.373(6)
C34 H34 0.9500
C35 C36 1.376(6)
C35 H35 0.9500
C36 C37 1.399(4)
C36 H36 0.9500
C37 H37 0.9500
C38 H38A 0.9800
C38 H38B 0.9800
C38 H38C 0.9800
C39 C44 1.390(3)
C39 C40 1.400(3)
C39 B1 1.680(3)
C40 C41 1.381(3)
C41 C42 1.381(4)
C42 C43 1.380(4)
C43 C44 1.386(3)
C45 C46 1.396(3)
C45 C50 1.400(3)
C45 B1 1.655(3)
C46 C47 1.378(3)
C47 C48 1.375(4)
C48 C49 1.374(4)
C49 C50 1.384(3)
C51 C52 1.388(3)
C51 C56 1.398(3)
C51 B1 1.652(3)
C52 C53 1.388(3)
C53 C54 1.378(3)
C54 C55 1.369(4)
C55 C56 1.384(3)

loop_
_geom_torsion_atom_site_label_1
_geom_torsion_atom_site_label_2
_geom_torsion_atom_site_label_3
_geom_torsion_atom_site_label_4
_geom_torsion
C14 P1 N1 C6 139.63(19)
C8 P1 N1 C6 -98.8(2)
C20 P1 N1 C6 20.0(2)
C14 P1 N1 Pd1 -47.31(18)
C8 P1 N1 Pd1 74.27(18)
C20 P1 N1 Pd1 -166.91(13)
C5 N2 C1 C2 3.7(3)
Pd1 N2 C1 C2 -165.23(18)
C5 N2 C1 C6 -172.9(2)
Pd1 N2 C1 C6 18.2(3)
N2 C1 C2 C3 0.1(4)
C6 C1 C2 C3 176.4(2)
C1 C2 C3 C4 -2.0(4)
C2 C3 C4 C5 0.2(4)
C1 N2 C5 C4 -5.4(3)
Pd1 N2 C5 C4 162.76(17)
C1 N2 C5 C7 169.68(19)
Pd1 N2 C5 C7 -22.1(3)
C3 C4 C5 N2 3.5(3)
C3 C4 C5 C7 -171.2(2)
P1 N1 C6 C1 -159.51(17)
Pd1 N1 C6 C1 26.1(2)
N2 C1 C6 N1 -29.8(3)
C2 C1 C6 N1 153.7(2)
N2 C5 C7 B1 -97.7(2)
C4 C5 C7 B1 77.1(3)
N2 C5 C7 P2 35.0(2)
C4 C5 C7 P2 -150.20(19)
C26 P2 C7 C5 -169.35(13)
C32 P2 C7 C5 80.35(15)
Pd1 P2 C7 C5 -31.86(14)
C26 P2 C7 B1 -45.70(19)
C32 P2 C7 B1 -155.99(16)
Pd1 P2 C7 B1 91.80(16)
N1 P1 C8 C13 -21.5(3)
C14 P1 C8 C13 100.4(2)
C20 P1 C8 C13 -144.6(2)
N1 P1 C8 C9 157.8(2)
C14 P1 C8 C9 -80.2(2)
C20 P1 C8 C9 34.7(3)
C13 C8 C9 C10 -0.9(4)
P1 C8 C9 C10 179.8(2)
C8 C9 C10 C11 -0.4(5)
C9 C10 C11 C12 0.9(5)
C10 C11 C12 C13 -0.1(5)
C9 C8 C13 C12 1.7(4)
P1 C8 C13 C12 -178.9(2)
C11 C12 C13 C8 -1.2(5)
N1 P1 C14 C15 142.4(2)
C8 P1 C14 C15 16.1(3)
C20 P1 C14 C15 -95.9(2)
N1 P1 C14 C19 -37.3(2)
C8 P1 C14 C19 -163.6(2)
C20 P1 C14 C19 84.5(2)
C19 C14 C15 C16 0.5(4)
P1 C14 C15 C16 -179.2(3)
C14 C15 C16 C17 -0.6(6)
C15 C16 C17 C18 0.1(6)
C16 C17 C18 C19 0.6(6)
C17 C18 C19 C14 -0.7(5)
C15 C14 C19 C18 0.2(4)
P1 C14 C19 C18 179.9(2)
N1 P1 C20 C25 105.1(2)
C14 P1 C20 C25 -14.6(2)
C8 P1 C20 C25 -129.2(2)
N1 P1 C20 C21 -71.6(2)
C14 P1 C20 C21 168.61(19)
C8 P1 C20 C21 54.0(2)
C25 C20 C21 C22 -0.7(4)
P1 C20 C21 C22 176.1(2)
C20 C21 C22 C23 1.2(4)
C21 C22 C23 C24 -1.2(5)
C22 C23 C24 C25 0.7(5)
C23 C24 C25 C20 -0.2(5)
C21 C20 C25 C24 0.2(4)
P1 C20 C25 C24 -176.6(2)
C32 P2 C26 C27 -144.05(19)
C7 P2 C26 C27 105.77(19)
Pd1 P2 C26 C27 -21.2(2)
C32 P2 C26 C31 33.2(2)
C7 P2 C26 C31 -77.0(2)
Pd1 P2 C26 C31 155.96(16)
C31 C26 C27 C28 1.9(4)
P2 C26 C27 C28 179.2(2)
C26 C27 C28 C29 -0.4(4)
C27 C28 C29 C30 -0.7(4)
C28 C29 C30 C31 0.3(4)
C29 C30 C31 C26 1.2(4)
C27 C26 C31 C30 -2.3(3)
P2 C26 C31 C30 -179.50(19)
C26 P2 C32 C33 102.7(2)
C7 P2 C32 C33 -139.7(2)
Pd1 P2 C32 C33 -30.7(2)
C26 P2 C32 C37 -75.9(2)
C7 P2 C32 C37 41.7(2)
Pd1 P2 C32 C37 150.7(2)
C37 C32 C33 C34 0.4(4)
P2 C32 C33 C34 -178.2(2)
C32 C33 C34 C35 0.2(5)
C33 C34 C35 C36 -0.1(5)
C34 C35 C36 C37 -0.7(5)
C35 C36 C37 C32 1.4(5)
C33 C32 C37 C36 -1.2(4)
P2 C32 C37 C36 177.4(2)
C44 C39 C40 F1 -178.9(2)
B1 C39 C40 F1 -6.1(3)
C44 C39 C40 C41 1.1(3)
B1 C39 C40 C41 173.9(2)
F1 C40 C41 F2 -0.3(4)
C39 C40 C41 F2 179.8(2)
F1 C40 C41 C42 -179.9(2)
C39 C40 C41 C42 0.1(4)
F2 C41 C42 F3 -0.2(4)
C40 C41 C42 F3 179.5(2)
F2 C41 C42 C43 179.9(2)
C40 C41 C42 C43 -0.5(4)
F3 C42 C43 F4 -1.1(4)
C41 C42 C43 F4 178.8(2)
F3 C42 C43 C44 179.6(2)
C41 C42 C43 C44 -0.5(4)
F4 C43 C44 F5 3.5(3)
C42 C43 C44 F5 -177.2(2)
F4 C43 C44 C39 -177.4(2)
C42 C43 C44 C39 1.9(4)
C40 C39 C44 F5 176.9(2)
B1 C39 C44 F5 5.0(4)
C40 C39 C44 C43 -2.1(3)
B1 C39 C44 C43 -173.9(2)
C50 C45 C46 F6 -177.44(19)
B1 C45 C46 F6 -7.0(3)
C50 C45 C46 C47 1.4(3)
B1 C45 C46 C47 171.8(2)
F6 C46 C47 F7 -1.3(3)
C45 C46 C47 F7 179.8(2)
F6 C46 C47 C48 179.0(2)
C45 C46 C47 C48 0.1(4)
F7 C47 C48 F8 0.4(4)
C46 C47 C48 F8 -179.9(2)
F7 C47 C48 C49 178.5(2)
C46 C47 C48 C49 -1.8(4)
F8 C48 C49 F9 0.4(4)
C47 C48 C49 F9 -177.7(2)
F8 C48 C49 C50 179.9(2)
C47 C48 C49 C50 1.8(4)
F9 C49 C50 F10 0.7(3)
C48 C49 C50 F10 -178.8(2)
F9 C49 C50 C45 179.3(2)
C48 C49 C50 C45 -0.2(4)
C46 C45 C50 F10 177.2(2)
B1 C45 C50 F10 7.8(4)
C46 C45 C50 C49 -1.4(3)
B1 C45 C50 C49 -170.7(2)
C56 C51 C52 F11 -179.63(19)
B1 C51 C52 F11 10.2(3)
C56 C51 C52 C53 0.0(3)
B1 C51 C52 C53 -170.2(2)
F11 C52 C53 F12 0.8(3)
C51 C52 C53 F12 -178.8(2)
F11 C52 C53 C54 -179.7(2)
C51 C52 C53 C54 0.7(4)
F12 C53 C54 F13 -0.2(4)
C52 C53 C54 F13 -179.6(2)
F12 C53 C54 C55 178.2(2)
C52 C53 C54 C55 -1.3(4)
F13 C54 C55 F14 -0.3(4)
C53 C54 C55 F14 -178.7(2)
F13 C54 C55 C56 179.6(2)
C53 C54 C55 C56 1.3(4)
F14 C55 C56 F15 -1.2(3)
C54 C55 C56 F15 178.9(2)
F14 C55 C56 C51 179.3(2)
C54 C55 C56 C51 -0.6(4)
C52 C51 C56 F15 -179.51(19)
B1 C51 C56 F15 -9.8(3)
C52 C51 C56 C55 0.0(3)
B1 C51 C56 C55 169.7(2)
C52 C51 B1 C45 -51.9(3)
C56 C51 B1 C45 139.2(2)
C52 C51 B1 C39 -163.7(2)
C56 C51 B1 C39 27.4(3)
C52 C51 B1 C7 74.6(2)
C56 C51 B1 C7 -94.3(2)
C46 C45 B1 C51 172.15(19)
C50 C45 B1 C51 -19.0(3)
C46 C45 B1 C39 -68.8(2)
C50 C45 B1 C39 100.0(2)
C46 C45 B1 C7 50.3(3)
C50 C45 B1 C7 -140.9(2)
C44 C39 B1 C51 -136.1(2)
C40 C39 B1 C51 52.5(3)
C44 C39 B1 C45 102.9(2)
C40 C39 B1 C45 -68.5(2)
C44 C39 B1 C7 -18.0(3)
C40 C39 B1 C7 170.58(19)
C5 C7 B1 C51 40.9(2)
P2 C7 B1 C51 -81.4(2)
C5 C7 B1 C45 167.55(17)
P2 C7 B1 C45 45.3(2)
C5 C7 B1 C39 -80.8(2)
P2 C7 B1 C39 156.96(14)
